data_7200001
loop_
_publ_author_name
'Kendrick, John'
'Gourlay, Matthew D.'
'Neumann, Marcus A.'
'Leusen, Frank J. J.'

_publ_section_title
;
 Predicting spontaneous racemate resolution using recent developments in
 crystal structure prediction
;
_journal_issue 11
_journal_name_full CrystEngComm
_journal_page_first 2391
_journal_page_last 2399
_journal_paper_doi 10.1039/b909038j
_journal_volume 11
_journal_year 2009
_space_group_IT_number 19
_symmetry_cell_setting orthorhombic
_symmetry_Int_Tables_number 19
_symmetry_space_group_name_Hall 'P 2ac 2ab'
_symmetry_space_group_name_H-M 'P 21 21 21'
_cell_angle_alpha 90.000000
_cell_angle_beta 90.000000
_cell_angle_gamma 90.000000
_cell_length_a 8.307262
_cell_length_b 16.961775
_cell_length_c 8.725088
_cell_volume 1229.416
_cod_data_source_file 23HTP_enantiopure.cif
_cod_data_source_block 23HTP_E_2
_cod_original_sg_symbol_H-M 'P 2_1 2_1 2_1'
_cod_struct_determination_method theoretical
_cod_database_code 7200001

loop_
_symmetry_equiv_pos_site_id
_symmetry_equiv_pos_as_xyz
1 x,y,z
2 -x+1/2,-y,z+1/2
3 -x,y+1/2,-z+1/2
4 x+1/2,-y+1/2,-z

loop_
_atom_site_label
_atom_site_type_symbol
_atom_site_fract_x
_atom_site_fract_y
_atom_site_fract_z
C1 C 0.300290 0.985307 0.628580
C2 C 0.338215 0.900727 0.578333
C3 C 0.497086 0.881732 0.661758
N4 N 0.575893 0.960415 0.655028
C5 C 0.463889 1.028021 0.628270
O6 O 0.730308 0.967710 0.662536
C7 C 0.467691 0.857502 0.829230
C8 C 0.364526 0.794207 0.860938
H9 H 0.302694 0.763337 0.768706
C10 C 0.340310 0.770074 1.012050
H11 H 0.258464 0.721461 1.035855
C12 C 0.418685 0.807448 1.132760
H13 H 0.401304 0.788384 1.250748
C14 C 0.521678 0.870889 1.102219
O15 O 0.595754 0.906219 1.222848
C16 C 0.544844 0.895990 0.950400
H17 H 0.624552 0.945638 0.928578
C18 C 0.601799 0.820219 0.580842
C19 C 0.480551 1.089016 0.756525
C20 C 0.501085 1.065087 0.471910
H21 H 0.213968 1.014973 0.553304
H22 H 0.249508 0.985214 0.744694
H23 H 0.242073 0.859238 0.607616
H24 H 0.358906 0.897811 0.454182
H25 H 0.667783 0.950850 1.189710
H26 H 0.717735 0.814446 0.639702
H27 H 0.540686 0.762934 0.583442
H28 H 0.623108 0.837715 0.461636
H29 H 0.456293 1.062587 0.868840
H30 H 0.601614 1.114679 0.758190
H31 H 0.393953 1.136712 0.736593
H32 H 0.623673 1.088678 0.469047
H33 H 0.489997 1.021699 0.379509
H34 H 0.417273 1.113867 0.451046
